data_2223630
loop_
_publ_author_name
'Zhang, Li-Yan'
'Huo, Yan-Ping'

_publ_section_title
;
 (<i>E</i>)-2-[2-(Pentafluorophenyl)ethenyl]-8-quinolyl acetate
;
_journal_coeditor_code BT5079
_journal_issue 11
_journal_name_full 'Acta Crystallographica Section E'
_journal_page_first o2870
_journal_paper_doi 10.1107/S1600536809043888
_journal_volume 65
_journal_year 2009
_chemical_formula_iupac 'C19 H10 F5 N O2'
_chemical_formula_moiety 'C19 H10 F5 N O2'
_chemical_formula_sum 'C19 H10 F5 N O2'
_chemical_formula_weight 379.28
_chemical_name_systematic
;
(<i>E</i>)-2-[2-(Pentafluorophenyl)ethenyl]-8-quinolyl acetate
;
_space_group_IT_number 4
_symmetry_cell_setting monoclinic
_symmetry_space_group_name_Hall 'P 2yb'
_symmetry_space_group_name_H-M 'P 1 21 1'
_atom_sites_solution_hydrogens geom
_atom_sites_solution_primary direct
_atom_sites_solution_secondary difmap
_audit_creation_method SHELXL-97
_cell_angle_alpha 90.00
_cell_angle_beta 93.786(2)
_cell_angle_gamma 90.00
_cell_formula_units_Z 4
_cell_length_a 12.3149(13)
_cell_length_b 8.6730(9)
_cell_length_c 15.0491(16)
_cell_measurement_reflns_used 3790
_cell_measurement_temperature 293(2)
_cell_measurement_theta_max 27.00
_cell_measurement_theta_min 2.07
_cell_volume 1603.8(3)
_computing_cell_refinement 'SAINT (Bruker, 2001)'
_computing_data_collection 'SMART (Bruker, 2001)'
_computing_data_reduction 'SAINT (Bruker, 2001)'
_computing_molecular_graphics 'SHELXTL (Sheldrick, 2008)'
_computing_publication_material 'SHELXTL (Sheldrick, 2008)'
_computing_structure_refinement 'SHELXL97 (Sheldrick, 2008)'
_computing_structure_solution 'SHELXS97 (Sheldrick, 2008)'
_diffrn_ambient_temperature 293(2)
_diffrn_measured_fraction_theta_full 0.990
_diffrn_measured_fraction_theta_max 0.990
_diffrn_measurement_device_type 'Bruker SMART CCD area-detector'
_diffrn_measurement_method '\f and \w'
_diffrn_radiation_monochromator graphite
_diffrn_radiation_source 'fine-focus sealed tube'
_diffrn_radiation_type MoK\a
_diffrn_radiation_wavelength 0.71073
_diffrn_reflns_av_R_equivalents 0.0414
_diffrn_reflns_av_sigmaI/netI 0.0388
_diffrn_reflns_limit_h_max 15
_diffrn_reflns_limit_h_min -12
_diffrn_reflns_limit_k_max 11
_diffrn_reflns_limit_k_min -10
_diffrn_reflns_limit_l_max 19
_diffrn_reflns_limit_l_min -18
_diffrn_reflns_number 9498
_diffrn_reflns_theta_full 27.00
_diffrn_reflns_theta_max 27.00
_diffrn_reflns_theta_min 2.07
_diffrn_standards_decay_% 3.25
_exptl_absorpt_coefficient_mu 0.141
_exptl_absorpt_correction_T_max 0.9681
_exptl_absorpt_correction_T_min 0.9460
_exptl_absorpt_correction_type multi-scan
_exptl_absorpt_process_details '(SADABS; Bruker, 2001)'
_exptl_crystal_colour colorless
_exptl_crystal_density_diffrn 1.571
_exptl_crystal_density_method 'not measured'
_exptl_crystal_description prismatic
_exptl_crystal_F_000 768
_exptl_crystal_size_max 0.40
_exptl_crystal_size_mid 0.37
_exptl_crystal_size_min 0.23
_refine_diff_density_max 0.205
_refine_diff_density_min -0.194
_refine_ls_extinction_coef 0.0061(13)
_refine_ls_extinction_expression Fc^*^=kFc[1+0.001xFc^2^\l^3^/sin(2\q)]^-1/4^
_refine_ls_extinction_method 'SHELXL97 (Sheldrick, 2008)'
_refine_ls_goodness_of_fit_ref 0.984
_refine_ls_hydrogen_treatment constr
_refine_ls_matrix_type full
_refine_ls_number_parameters 490
_refine_ls_number_reflns 3695
_refine_ls_number_restraints 1
_refine_ls_restrained_S_all 0.983
_refine_ls_R_factor_all 0.0564
_refine_ls_R_factor_gt 0.0425
_refine_ls_shift/su_max 0.001
_refine_ls_shift/su_mean 0.000
_refine_ls_structure_factor_coef Fsqd
_refine_ls_weighting_details 'calc w=1/[\s^2^(Fo^2^)+(0.0647P)^2^] where P=(Fo^2^+2Fc^2^)/3'
_refine_ls_weighting_scheme calc
_refine_ls_wR_factor_gt 0.0992
_refine_ls_wR_factor_ref 0.1080
_reflns_number_gt 2952
_reflns_number_total 3695
_reflns_threshold_expression I>2\s(I)
_cod_data_source_file bt5079.cif
_cod_data_source_block I
_cod_depositor_comments
;
The following automatic conversions were performed:
'_symmetry_cell_setting' value 'Monoclinic' changed to 'monoclinic'
according to '/home/saulius/struct/CIF-dictionaries/cif_core.dic'
dictionary named 'cif_core.dic' version 2.4.1 from 2010-06-29.

Automatic conversion script
Id: cif_fix_enum 1527 2010-12-29 10:47:43Z saulius 

The following automatic conversions were performed:

'_symmetry_cell_setting' value 'Monoclinic' changed to 'monoclinic'
according to /home/saulius/struct/CIF-dictionaries/cif_core.dic
dictionary named 'cif_core.dic' version 2.4.1 from 2010-06-29.

Automatic conversion script
Id: cif_fix_values 1715 2011-07-08 13:25:40Z adriana 
;
_cod_original_sg_symbol_H-M 'P 21'
_cod_database_code 2223630
_cod_database_fobs_code 2223630

loop_
_symmetry_equiv_pos_as_xyz
'x, y, z'
'-x, y+1/2, -z'

loop_
_atom_site_type_symbol
_atom_site_label
_atom_site_fract_x
_atom_site_fract_y
_atom_site_fract_z
_atom_site_U_iso_or_equiv
_atom_site_adp_type
_atom_site_calc_flag
_atom_site_refinement_flags
_atom_site_occupancy
_atom_site_disorder_assembly
_atom_site_disorder_group
F F1 0.33611(15) -0.0821(3) 0.65824(12) 0.0664(6) Uani d . 1 . .
F F2 0.49061(15) -0.2657(3) 0.73041(16) 0.0803(7) Uani d . 1 . .
F F3 0.49694(18) -0.3382(3) 0.90485(18) 0.0946(8) Uani d . 1 . .
F F4 0.3463(2) -0.2163(4) 1.00830(16) 0.1119(10) Uani d . 1 . .
F F5 0.19062(18) -0.0336(3) 0.93763(12) 0.0867(8) Uani d . 1 . .
F F6 0.36601(15) 0.4554(3) 0.08205(11) 0.0660(6) Uani d . 1 . .
F F7 0.19161(18) 0.2788(4) 0.07778(15) 0.0931(8) Uani d . 1 . .
F F8 0.06916(18) 0.2615(4) 0.22027(18) 0.1004(9) Uani d . 1 . .
F F9 0.12930(17) 0.4170(3) 0.37066(14) 0.0825(7) Uani d . 1 . .
F F10 0.30608(16) 0.5948(3) 0.37770(11) 0.0660(6) Uani d . 1 . .
O O1 -0.16350(15) 0.2719(3) 0.84497(13) 0.0506(5) Uani d . 1 . .
O O2 -0.02488(19) 0.4204(3) 0.89609(14) 0.0641(6) Uani d . 1 . .
O O3 0.61824(15) 1.0012(3) 0.43067(12) 0.0470(5) Uani d . 1 . .
O O4 0.67283(19) 0.7628(3) 0.46897(16) 0.0686(7) Uani d . 1 . .
N N1 -0.01615(17) 0.2314(3) 0.71999(14) 0.0423(5) Uani d . 1 . .
N N2 0.60340(17) 0.8523(3) 0.27113(14) 0.0394(5) Uani d . 1 . .
C C1 -0.1009(2) 0.3273(4) 0.70004(18) 0.0412(6) Uani d . 1 . .
C C2 -0.1761(2) 0.3553(4) 0.76599(19) 0.0458(7) Uani d . 1 . .
C C3 -0.2632(2) 0.4477(5) 0.7503(2) 0.0578(8) Uani d . 1 . .
H H3 -0.3116 0.4635 0.7944 0.069 Uiso calc R 1 . .
C C4 -0.2803(3) 0.5196(5) 0.6673(3) 0.0663(10) Uani d . 1 . .
H H4 -0.3406 0.5831 0.6567 0.080 Uiso calc R 1 . .
C C5 -0.2108(3) 0.4990(4) 0.6018(2) 0.0600(9) Uani d . 1 . .
H H5 -0.2234 0.5483 0.5472 0.072 Uiso calc R 1 . .
C C6 -0.1195(2) 0.4022(4) 0.61722(19) 0.0487(7) Uani d . 1 . .
C C7 -0.0439(3) 0.3736(4) 0.55332(19) 0.0532(8) Uani d . 1 . .
H H7 -0.0529 0.4185 0.4972 0.064 Uiso calc R 1 . .
C C8 0.0428(3) 0.2798(4) 0.57407(18) 0.0514(7) Uani d . 1 . .
H H8 0.0943 0.2621 0.5327 0.062 Uiso calc R 1 . .
C C9 0.0542(2) 0.2100(4) 0.65838(17) 0.0418(6) Uani d . 1 . .
C C10 0.1487(2) 0.1104(4) 0.68194(19) 0.0460(7) Uani d . 1 . .
H H10 0.1991 0.0941 0.6396 0.055 Uiso calc R 1 . .
C C11 0.1649(2) 0.0435(4) 0.76047(19) 0.0460(7) Uani d . 1 . .
H H11 0.1112 0.0611 0.7999 0.055 Uiso calc R 1 . .
C C12 0.2539(2) -0.0531(4) 0.79412(19) 0.0454(7) Uani d . 1 . .
C C13 0.3347(2) -0.1141(4) 0.7447(2) 0.0493(7) Uani d . 1 . .
C C14 0.4153(2) -0.2109(4) 0.7816(2) 0.0560(8) Uani d . 1 . .
C C15 0.4186(3) -0.2449(5) 0.8695(3) 0.0647(9) Uani d . 1 . .
C C16 0.3431(3) -0.1861(6) 0.9211(2) 0.0691(10) Uani d . 1 . .
C C17 0.2627(3) -0.0916(5) 0.8837(2) 0.0592(9) Uani d . 1 . .
C C18 -0.0773(2) 0.3068(4) 0.90196(19) 0.0505(7) Uani d . 1 . .
C C19 -0.0608(3) 0.1843(6) 0.9706(3) 0.0765(11) Uani d . 1 . .
H H19A -0.0231 0.2267 1.0229 0.115 Uiso calc R 1 . .
H H19B -0.0185 0.1022 0.9477 0.115 Uiso calc R 1 . .
H H19C -0.1302 0.1451 0.9856 0.115 Uiso calc R 1 . .
C C20 0.6904(2) 0.9448(3) 0.28986(17) 0.0372(6) Uani d . 1 . .
C C21 0.7023(2) 1.0169(4) 0.37360(17) 0.0419(6) Uani d . 1 . .
C C22 0.7883(2) 1.1090(4) 0.3970(2) 0.0492(7) Uani d . 1 . .
H H22 0.7945 1.1549 0.4529 0.059 Uiso calc R 1 . .
C C23 0.8684(2) 1.1348(4) 0.3357(2) 0.0542(8) Uani d . 1 . .
H H23 0.9275 1.1979 0.3517 0.065 Uiso calc R 1 . .
C C24 0.8601(2) 1.0690(4) 0.2543(2) 0.0486(7) Uani d . 1 . .
H H24 0.9138 1.0868 0.2149 0.058 Uiso calc R 1 . .
C C25 0.7707(2) 0.9734(4) 0.22833(18) 0.0415(7) Uani d . 1 . .
C C26 0.7552(2) 0.9032(4) 0.14474(18) 0.0468(7) Uani d . 1 . .
H H26 0.8052 0.9189 0.1020 0.056 Uiso calc R 1 . .
C C27 0.6678(2) 0.8130(4) 0.12635(18) 0.0477(7) Uani d . 1 . .
H H27 0.6563 0.7683 0.0704 0.057 Uiso calc R 1 . .
C C28 0.5935(2) 0.7863(4) 0.19247(17) 0.0398(6) Uani d . 1 . .
C C29 0.5021(2) 0.6793(4) 0.17519(18) 0.0446(7) Uani d . 1 . .
H H29 0.4894 0.6391 0.1182 0.053 Uiso calc R 1 . .
C C30 0.4372(2) 0.6379(4) 0.23760(18) 0.0433(6) Uani d . 1 . .
H H30 0.4531 0.6808 0.2936 0.052 Uiso calc R 1 . .
C C31 0.3443(2) 0.5342(4) 0.23035(18) 0.0414(6) Uani d . 1 . .
C C32 0.3102(2) 0.4496(4) 0.15604(19) 0.0483(7) Uani d . 1 . .
C C33 0.2199(3) 0.3571(5) 0.1518(2) 0.0618(9) Uani d . 1 . .
C C34 0.1585(3) 0.3476(5) 0.2244(3) 0.0637(9) Uani d . 1 . .
C C35 0.1887(2) 0.4275(5) 0.2996(2) 0.0576(8) Uani d . 1 . .
C C36 0.2797(2) 0.5173(4) 0.30251(19) 0.0479(7) Uani d . 1 . .
C C37 0.6063(2) 0.8611(4) 0.46929(18) 0.0503(7) Uani d . 1 . .
C C38 0.5006(3) 0.8545(5) 0.5107(3) 0.0732(11) Uani d . 1 . .
H H38A 0.4426 0.8487 0.4650 0.110 Uiso calc R 1 . .
H H38B 0.4919 0.9455 0.5459 0.110 Uiso calc R 1 . .
H H38C 0.4988 0.7650 0.5482 0.110 Uiso calc R 1 . .

loop_
_atom_site_aniso_label
_atom_site_aniso_U_11
_atom_site_aniso_U_22
_atom_site_aniso_U_33
_atom_site_aniso_U_12
_atom_site_aniso_U_13
_atom_site_aniso_U_23
F1 0.0666(11) 0.0732(15) 0.0619(11) 0.0130(11) 0.0232(9) -0.0028(11)
F2 0.0549(11) 0.0711(15) 0.1170(17) 0.0146(11) 0.0214(11) -0.0119(13)
F3 0.0722(13) 0.0779(17) 0.130(2) 0.0198(13) -0.0197(13) 0.0159(16)
F4 0.1202(19) 0.142(3) 0.0729(14) 0.035(2) -0.0018(13) 0.0403(17)
F5 0.0912(14) 0.114(2) 0.0575(11) 0.0362(15) 0.0268(10) 0.0183(13)
F6 0.0671(11) 0.0779(16) 0.0541(10) -0.0180(10) 0.0122(8) -0.0129(10)
F7 0.0866(15) 0.103(2) 0.0887(15) -0.0428(15) -0.0011(12) -0.0268(16)
F8 0.0693(13) 0.107(2) 0.1263(19) -0.0491(15) 0.0166(13) -0.0048(18)
F9 0.0727(13) 0.0947(19) 0.0836(14) -0.0132(13) 0.0324(11) 0.0185(14)
F10 0.0714(12) 0.0817(16) 0.0459(9) -0.0095(11) 0.0111(8) -0.0016(10)
O1 0.0426(10) 0.0584(14) 0.0512(11) -0.0076(10) 0.0065(9) 0.0020(11)
O2 0.0658(13) 0.0701(17) 0.0568(13) -0.0208(13) 0.0067(10) -0.0049(13)
O3 0.0470(10) 0.0479(13) 0.0477(11) 0.0005(10) 0.0149(8) -0.0014(10)
O4 0.0649(13) 0.0676(17) 0.0754(15) 0.0162(14) 0.0199(11) 0.0228(14)
N1 0.0400(11) 0.0435(14) 0.0433(12) -0.0035(11) 0.0014(9) 0.0011(11)
N2 0.0336(11) 0.0426(14) 0.0427(12) -0.0016(10) 0.0073(9) 0.0035(10)
C1 0.0348(13) 0.0412(16) 0.0473(14) -0.0060(12) 0.0003(11) 0.0007(13)
C2 0.0399(14) 0.0467(18) 0.0509(16) -0.0044(13) 0.0025(12) 0.0012(14)
C3 0.0445(16) 0.062(2) 0.0677(19) 0.0028(16) 0.0081(14) -0.0006(19)
C4 0.0514(18) 0.062(2) 0.084(2) 0.0147(18) -0.0045(16) 0.006(2)
C5 0.0581(18) 0.054(2) 0.0669(19) 0.0023(17) -0.0064(16) 0.0072(18)
C6 0.0465(16) 0.0482(19) 0.0506(15) -0.0069(14) -0.0030(12) 0.0034(14)
C7 0.0615(18) 0.056(2) 0.0423(14) -0.0057(16) 0.0010(13) 0.0055(14)
C8 0.0571(16) 0.057(2) 0.0411(14) -0.0033(16) 0.0089(12) -0.0011(15)
C9 0.0426(14) 0.0424(17) 0.0407(13) -0.0046(12) 0.0043(11) -0.0037(13)
C10 0.0433(15) 0.0485(19) 0.0472(15) 0.0000(13) 0.0103(12) -0.0032(13)
C11 0.0420(14) 0.0492(18) 0.0480(15) 0.0015(13) 0.0112(11) -0.0010(14)
C12 0.0407(14) 0.0419(17) 0.0542(16) -0.0041(13) 0.0080(12) -0.0003(14)
C13 0.0440(15) 0.0469(19) 0.0577(17) -0.0060(14) 0.0080(13) -0.0028(15)
C14 0.0415(16) 0.0430(19) 0.084(2) 0.0001(14) 0.0062(15) -0.0094(17)
C15 0.0505(17) 0.050(2) 0.092(3) 0.0023(16) -0.0093(17) 0.0047(19)
C16 0.070(2) 0.073(3) 0.063(2) 0.006(2) -0.0021(17) 0.015(2)
C17 0.0595(18) 0.063(2) 0.0555(17) 0.0064(17) 0.0108(14) 0.0055(17)
C18 0.0454(15) 0.060(2) 0.0470(15) 0.0009(16) 0.0123(12) -0.0009(15)
C19 0.074(2) 0.085(3) 0.069(2) -0.002(2) -0.0049(18) 0.018(2)
C20 0.0337(12) 0.0340(15) 0.0442(13) 0.0044(11) 0.0042(10) 0.0066(12)
C21 0.0396(13) 0.0425(17) 0.0446(14) 0.0012(13) 0.0100(11) 0.0041(13)
C22 0.0486(16) 0.0466(18) 0.0525(16) -0.0019(14) 0.0035(13) -0.0012(14)
C23 0.0429(15) 0.051(2) 0.069(2) -0.0127(14) 0.0024(14) 0.0026(17)
C24 0.0390(15) 0.0490(19) 0.0588(17) -0.0066(14) 0.0099(12) 0.0107(15)
C25 0.0372(13) 0.0403(17) 0.0479(15) 0.0009(12) 0.0098(11) 0.0090(13)
C26 0.0461(15) 0.0518(19) 0.0442(14) -0.0007(14) 0.0164(12) 0.0086(14)
C27 0.0511(16) 0.054(2) 0.0384(14) -0.0018(15) 0.0076(12) 0.0011(14)
C28 0.0358(13) 0.0426(16) 0.0408(13) 0.0018(12) 0.0025(10) 0.0051(13)
C29 0.0404(14) 0.0520(19) 0.0409(14) 0.0007(13) -0.0005(11) 0.0027(13)
C30 0.0374(13) 0.0462(17) 0.0458(14) 0.0020(12) -0.0013(11) -0.0013(13)
C31 0.0363(12) 0.0411(17) 0.0466(14) 0.0019(12) 0.0015(11) 0.0088(13)
C32 0.0415(14) 0.053(2) 0.0508(15) -0.0039(14) 0.0026(12) -0.0020(15)
C33 0.0545(18) 0.065(2) 0.0650(19) -0.0119(17) -0.0017(15) -0.0051(18)
C34 0.0471(17) 0.060(2) 0.084(2) -0.0156(17) 0.0017(16) 0.0071(19)
C35 0.0471(16) 0.062(2) 0.0647(19) -0.0013(17) 0.0139(14) 0.0155(18)
C36 0.0452(15) 0.053(2) 0.0455(15) 0.0037(14) 0.0013(12) 0.0069(14)
C37 0.0486(16) 0.060(2) 0.0432(15) -0.0032(16) 0.0080(12) 0.0048(14)
C38 0.066(2) 0.079(3) 0.079(2) -0.008(2) 0.0320(17) 0.010(2)

loop_
_atom_type_symbol
_atom_type_description
_atom_type_scat_dispersion_real
_atom_type_scat_dispersion_imag
_atom_type_scat_source
C C 0.0033 0.0000 'International Tables Vol C Tables 4.2.6.8 and 6.1.1.4'
H H 0.0000 0.0000 'International Tables Vol C Tables 4.2.6.8 and 6.1.1.4'
N N 0.0061 0.0000 'International Tables Vol C Tables 4.2.6.8 and 6.1.1.4'
O O 0.0106 0.0000 'International Tables Vol C Tables 4.2.6.8 and 6.1.1.4'
F F 0.0171 0.0000 'International Tables Vol C Tables 4.2.6.8 and 6.1.1.4'

loop_
_geom_angle_atom_site_label_1
_geom_angle_atom_site_label_2
_geom_angle_atom_site_label_3
_geom_angle_site_symmetry_1
_geom_angle_site_symmetry_3
_geom_angle
_geom_angle_publ_flag
C18 O1 C2 . . 117.6(2) ?
C37 O3 C21 . . 117.1(2) ?
C9 N1 C1 . . 117.5(2) ?
C28 N2 C20 . . 118.1(2) ?
N1 C1 C6 . . 123.8(3) ?
N1 C1 C2 . . 118.6(2) ?
C6 C1 C2 . . 117.6(3) ?
C3 C2 O1 . . 120.1(3) ?
C3 C2 C1 . . 121.8(3) ?
O1 C2 C1 . . 117.8(3) ?
C2 C3 C4 . . 119.5(3) ?
C2 C3 H3 . . 120.3 ?
C4 C3 H3 . . 120.3 ?
C5 C4 C3 . . 121.6(3) ?
C5 C4 H4 . . 119.2 ?
C3 C4 H4 . . 119.2 ?
C4 C5 C6 . . 119.5(3) ?
C4 C5 H5 . . 120.3 ?
C6 C5 H5 . . 120.3 ?
C7 C6 C5 . . 123.4(3) ?
C7 C6 C1 . . 116.6(3) ?
C5 C6 C1 . . 120.0(3) ?
C8 C7 C6 . . 119.6(3) ?
C8 C7 H7 . . 120.2 ?
C6 C7 H7 . . 120.2 ?
C7 C8 C9 . . 119.6(3) ?
C7 C8 H8 . . 120.2 ?
C9 C8 H8 . . 120.2 ?
N1 C9 C8 . . 122.8(3) ?
N1 C9 C10 . . 117.2(2) ?
C8 C9 C10 . . 120.0(3) ?
C11 C10 C9 . . 122.9(3) ?
C11 C10 H10 . . 118.5 ?
C9 C10 H10 . . 118.5 ?
C10 C11 C12 . . 129.5(3) ?
C10 C11 H11 . . 115.2 ?
C12 C11 H11 . . 115.2 ?
C17 C12 C13 . . 114.6(3) ?
C17 C12 C11 . . 119.3(3) ?
C13 C12 C11 . . 126.1(3) ?
F1 C13 C14 . . 117.5(3) ?
F1 C13 C12 . . 120.0(3) ?
C14 C13 C12 . . 122.5(3) ?
F2 C14 C15 . . 120.7(3) ?
F2 C14 C13 . . 119.5(3) ?
C15 C14 C13 . . 119.8(3) ?
F3 C15 C16 . . 120.3(4) ?
F3 C15 C14 . . 119.6(3) ?
C16 C15 C14 . . 120.2(3) ?
F4 C16 C15 . . 121.0(3) ?
F4 C16 C17 . . 119.4(3) ?
C15 C16 C17 . . 119.6(3) ?
F5 C17 C16 . . 117.6(3) ?
F5 C17 C12 . . 119.1(3) ?
C16 C17 C12 . . 123.3(3) ?
O2 C18 O1 . . 123.1(3) ?
O2 C18 C19 . . 126.6(3) ?
O1 C18 C19 . . 110.3(3) ?
C18 C19 H19A . . 109.5 ?
C18 C19 H19B . . 109.5 ?
H19A C19 H19B . . 109.5 ?
C18 C19 H19C . . 109.5 ?
H19A C19 H19C . . 109.5 ?
H19B C19 H19C . . 109.5 ?
N2 C20 C21 . . 119.0(2) ?
N2 C20 C25 . . 122.9(2) ?
C21 C20 C25 . . 118.1(2) ?
C22 C21 O3 . . 119.8(2) ?
C22 C21 C20 . . 121.9(2) ?
O3 C21 C20 . . 118.1(2) ?
C21 C22 C23 . . 119.5(3) ?
C21 C22 H22 . . 120.3 ?
C23 C22 H22 . . 120.3 ?
C24 C23 C22 . . 120.8(3) ?
C24 C23 H23 . . 119.6 ?
C22 C23 H23 . . 119.6 ?
C23 C24 C25 . . 120.7(3) ?
C23 C24 H24 . . 119.6 ?
C25 C24 H24 . . 119.6 ?
C26 C25 C24 . . 124.2(2) ?
C26 C25 C20 . . 116.7(3) ?
C24 C25 C20 . . 119.0(3) ?
C27 C26 C25 . . 119.9(2) ?
C27 C26 H26 . . 120.0 ?
C25 C26 H26 . . 120.0 ?
C26 C27 C28 . . 119.8(3) ?
C26 C27 H27 . . 120.1 ?
C28 C27 H27 . . 120.1 ?
N2 C28 C27 . . 122.5(3) ?
N2 C28 C29 . . 117.3(2) ?
C27 C28 C29 . . 120.2(3) ?
C30 C29 C28 . . 122.5(3) ?
C30 C29 H29 . . 118.7 ?
C28 C29 H29 . . 118.7 ?
C29 C30 C31 . . 128.6(3) ?
C29 C30 H30 . . 115.7 ?
C31 C30 H30 . . 115.7 ?
C32 C31 C36 . . 114.6(3) ?
C32 C31 C30 . . 125.8(2) ?
C36 C31 C30 . . 119.5(3) ?
F6 C32 C33 . . 116.1(3) ?
F6 C32 C31 . . 120.4(3) ?
C33 C32 C31 . . 123.5(3) ?
F7 C33 C32 . . 120.3(3) ?
F7 C33 C34 . . 120.6(3) ?
C32 C33 C34 . . 119.1(3) ?
F8 C34 C35 . . 120.4(3) ?
F8 C34 C33 . . 119.6(3) ?
C35 C34 C33 . . 119.9(3) ?
F9 C35 C34 . . 119.8(3) ?
F9 C35 C36 . . 120.3(3) ?
C34 C35 C36 . . 119.8(3) ?
F10 C36 C35 . . 117.9(3) ?
F10 C36 C31 . . 119.1(3) ?
C35 C36 C31 . . 123.0(3) ?
O4 C37 O3 . . 123.2(3) ?
O4 C37 C38 . . 127.0(3) ?
O3 C37 C38 . . 109.7(3) ?
C37 C38 H38A . . 109.5 ?
C37 C38 H38B . . 109.5 ?
H38A C38 H38B . . 109.5 ?
C37 C38 H38C . . 109.5 ?
H38A C38 H38C . . 109.5 ?
H38B C38 H38C . . 109.5 ?

loop_
_geom_bond_atom_site_label_1
_geom_bond_atom_site_label_2
_geom_bond_site_symmetry_2
_geom_bond_distance
_geom_bond_publ_flag
F1 C13 . 1.332(4) ?
F2 C14 . 1.332(4) ?
F3 C15 . 1.341(4) ?
F4 C16 . 1.336(4) ?
F5 C17 . 1.339(4) ?
F6 C32 . 1.348(3) ?
F7 C33 . 1.331(4) ?
F8 C34 . 1.328(4) ?
F9 C35 . 1.338(3) ?
F10 C36 . 1.338(4) ?
O1 C18 . 1.354(3) ?
O1 C2 . 1.391(4) ?
O2 C18 . 1.184(4) ?
O3 C37 . 1.359(4) ?
O3 C21 . 1.395(3) ?
O4 C37 . 1.182(4) ?
N1 C9 . 1.323(3) ?
N1 C1 . 1.352(4) ?
N2 C28 . 1.313(4) ?
N2 C20 . 1.354(3) ?
C1 C6 . 1.411(4) ?
C1 C2 . 1.423(4) ?
C2 C3 . 1.347(4) ?
C3 C4 . 1.400(5) ?
C3 H3 . 0.9300 ?
C4 C5 . 1.359(5) ?
C4 H4 . 0.9300 ?
C5 C6 . 1.411(5) ?
C5 H5 . 0.9300 ?
C6 C7 . 1.404(4) ?
C7 C8 . 1.362(5) ?
C7 H7 . 0.9300 ?
C8 C9 . 1.405(4) ?
C8 H8 . 0.9300 ?
C9 C10 . 1.473(4) ?
C10 C11 . 1.320(4) ?
C10 H10 . 0.9300 ?
C11 C12 . 1.443(4) ?
C11 H11 . 0.9300 ?
C12 C17 . 1.386(4) ?
C12 C13 . 1.387(4) ?
C13 C14 . 1.387(5) ?
C14 C15 . 1.354(5) ?
C15 C16 . 1.350(5) ?
C16 C17 . 1.378(5) ?
C18 C19 . 1.486(5) ?
C19 H19A . 0.9600 ?
C19 H19B . 0.9600 ?
C19 H19C . 0.9600 ?
C20 C21 . 1.406(4) ?
C20 C25 . 1.421(3) ?
C21 C22 . 1.354(4) ?
C22 C23 . 1.411(4) ?
C22 H22 . 0.9300 ?
C23 C24 . 1.349(5) ?
C23 H23 . 0.9300 ?
C24 C25 . 1.412(4) ?
C24 H24 . 0.9300 ?
C25 C26 . 1.399(4) ?
C26 C27 . 1.344(4) ?
C26 H26 . 0.9300 ?
C27 C28 . 1.415(4) ?
C27 H27 . 0.9300 ?
C28 C29 . 1.469(4) ?
C29 C30 . 1.323(4) ?
C29 H29 . 0.9300 ?
C30 C31 . 1.454(4) ?
C30 H30 . 0.9300 ?
C31 C32 . 1.380(4) ?
C31 C36 . 1.395(4) ?
C32 C33 . 1.370(4) ?
C33 C34 . 1.371(5) ?
C34 C35 . 1.357(5) ?
C35 C36 . 1.363(5) ?
C37 C38 . 1.482(4) ?
C38 H38A . 0.9600 ?
C38 H38B . 0.9600 ?
C38 H38C . 0.9600 ?

loop_
_geom_torsion_atom_site_label_1
_geom_torsion_atom_site_label_2
_geom_torsion_atom_site_label_3
_geom_torsion_atom_site_label_4
_geom_torsion_site_symmetry_1
_geom_torsion_site_symmetry_2
_geom_torsion_site_symmetry_3
_geom_torsion_site_symmetry_4
_geom_torsion
_geom_torsion_publ_flag
C9 N1 C1 C6 . . . . 1.4(4) ?
C9 N1 C1 C2 . . . . -178.4(3) ?
C18 O1 C2 C3 . . . . -115.3(3) ?
C18 O1 C2 C1 . . . . 71.0(4) ?
N1 C1 C2 C3 . . . . -179.1(3) ?
C6 C1 C2 C3 . . . . 1.1(5) ?
N1 C1 C2 O1 . . . . -5.4(4) ?
C6 C1 C2 O1 . . . . 174.7(3) ?
O1 C2 C3 C4 . . . . -174.1(3) ?
C1 C2 C3 C4 . . . . -0.6(5) ?
C2 C3 C4 C5 . . . . -0.2(6) ?
C3 C4 C5 C6 . . . . 0.4(6) ?
C4 C5 C6 C7 . . . . 179.7(3) ?
C4 C5 C6 C1 . . . . 0.2(5) ?
N1 C1 C6 C7 . . . . -0.3(5) ?
C2 C1 C6 C7 . . . . 179.6(3) ?
N1 C1 C6 C5 . . . . 179.3(3) ?
C2 C1 C6 C5 . . . . -0.9(5) ?
C5 C6 C7 C8 . . . . 179.3(3) ?
C1 C6 C7 C8 . . . . -1.2(5) ?
C6 C7 C8 C9 . . . . 1.5(5) ?
C1 N1 C9 C8 . . . . -1.2(4) ?
C1 N1 C9 C10 . . . . 177.6(3) ?
C7 C8 C9 N1 . . . . -0.3(5) ?
C7 C8 C9 C10 . . . . -179.0(3) ?
N1 C9 C10 C11 . . . . 0.1(5) ?
C8 C9 C10 C11 . . . . 178.9(3) ?
C9 C10 C11 C12 . . . . -178.3(3) ?
C10 C11 C12 C17 . . . . 170.0(3) ?
C10 C11 C12 C13 . . . . -10.0(6) ?
C17 C12 C13 F1 . . . . -178.5(3) ?
C11 C12 C13 F1 . . . . 1.5(5) ?
C17 C12 C13 C14 . . . . 2.4(5) ?
C11 C12 C13 C14 . . . . -177.5(3) ?
F1 C13 C14 F2 . . . . 0.9(5) ?
C12 C13 C14 F2 . . . . 180.0(3) ?
F1 C13 C14 C15 . . . . 178.9(3) ?
C12 C13 C14 C15 . . . . -2.0(5) ?
F2 C14 C15 F3 . . . . -1.8(6) ?
C13 C14 C15 F3 . . . . -179.8(3) ?
F2 C14 C15 C16 . . . . 178.6(4) ?
C13 C14 C15 C16 . . . . 0.6(6) ?
F3 C15 C16 F4 . . . . 1.6(7) ?
C14 C15 C16 F4 . . . . -178.8(4) ?
F3 C15 C16 C17 . . . . -179.5(4) ?
C14 C15 C16 C17 . . . . 0.1(7) ?
F4 C16 C17 F5 . . . . 0.1(6) ?
C15 C16 C17 F5 . . . . -178.9(4) ?
F4 C16 C17 C12 . . . . 179.4(4) ?
C15 C16 C17 C12 . . . . 0.5(7) ?
C13 C12 C17 F5 . . . . 177.6(3) ?
C11 C12 C17 F5 . . . . -2.4(5) ?
C13 C12 C17 C16 . . . . -1.7(6) ?
C11 C12 C17 C16 . . . . 178.3(4) ?
C2 O1 C18 O2 . . . . 14.2(4) ?
C2 O1 C18 C19 . . . . -166.2(3) ?
C28 N2 C20 C21 . . . . 179.8(3) ?
C28 N2 C20 C25 . . . . 0.1(4) ?
C37 O3 C21 C22 . . . . -112.4(3) ?
C37 O3 C21 C20 . . . . 72.5(3) ?
N2 C20 C21 C22 . . . . 179.0(3) ?
C25 C20 C21 C22 . . . . -1.2(4) ?
N2 C20 C21 O3 . . . . -6.0(4) ?
C25 C20 C21 O3 . . . . 173.8(2) ?
O3 C21 C22 C23 . . . . -174.5(3) ?
C20 C21 C22 C23 . . . . 0.4(5) ?
C21 C22 C23 C24 . . . . 0.1(5) ?
C22 C23 C24 C25 . . . . 0.4(5) ?
C23 C24 C25 C26 . . . . 178.8(3) ?
C23 C24 C25 C20 . . . . -1.2(5) ?
N2 C20 C25 C26 . . . . 1.3(4) ?
C21 C20 C25 C26 . . . . -178.4(3) ?
N2 C20 C25 C24 . . . . -178.6(3) ?
C21 C20 C25 C24 . . . . 1.6(4) ?
C24 C25 C26 C27 . . . . 179.5(3) ?
C20 C25 C26 C27 . . . . -0.5(4) ?
C25 C26 C27 C28 . . . . -1.6(5) ?
C20 N2 C28 C27 . . . . -2.4(4) ?
C20 N2 C28 C29 . . . . 176.5(2) ?
C26 C27 C28 N2 . . . . 3.2(5) ?
C26 C27 C28 C29 . . . . -175.7(3) ?
N2 C28 C29 C30 . . . . -6.2(5) ?
C27 C28 C29 C30 . . . . 172.7(3) ?
C28 C29 C30 C31 . . . . 179.9(3) ?
C29 C30 C31 C32 . . . . 4.7(5) ?
C29 C30 C31 C36 . . . . -173.8(3) ?
C36 C31 C32 F6 . . . . -179.7(3) ?
C30 C31 C32 F6 . . . . 1.8(5) ?
C36 C31 C32 C33 . . . . 0.7(5) ?
C30 C31 C32 C33 . . . . -177.9(3) ?
F6 C32 C33 F7 . . . . 0.2(5) ?
C31 C32 C33 F7 . . . . 179.9(3) ?
F6 C32 C33 C34 . . . . -179.1(3) ?
C31 C32 C33 C34 . . . . 0.5(6) ?
F7 C33 C34 F8 . . . . -1.1(6) ?
C32 C33 C34 F8 . . . . 178.2(3) ?
F7 C33 C34 C35 . . . . 179.7(4) ?
C32 C33 C34 C35 . . . . -1.0(6) ?
F8 C34 C35 F9 . . . . 1.5(6) ?
C33 C34 C35 F9 . . . . -179.4(4) ?
F8 C34 C35 C36 . . . . -179.0(3) ?
C33 C34 C35 C36 . . . . 0.1(6) ?
F9 C35 C36 F10 . . . . -0.9(5) ?
C34 C35 C36 F10 . . . . 179.6(3) ?
F9 C35 C36 C31 . . . . -179.3(3) ?
C34 C35 C36 C31 . . . . 1.2(5) ?
C32 C31 C36 F10 . . . . -180.0(3) ?
C30 C31 C36 F10 . . . . -1.3(4) ?
C32 C31 C36 C35 . . . . -1.6(5) ?
C30 C31 C36 C35 . . . . 177.1(3) ?
C21 O3 C37 O4 . . . . 13.1(4) ?
C21 O3 C37 C38 . . . . -167.5(3) ?
